data_7006906
loop_
_publ_author_name
'Chien, Chih-Hsien'
'Chang, Jung-Che'
'Yeh, Chen-Yu'
'Lee, Gene-Hsiang'
'Fang, Jim-Min'
'Peng, Shie-Ming'

_publ_section_title
;
 Novel linear hexanuclear cobalt string complexes (Co6(12+)) and
 one-electron reduction products (Co6(11+)) supported by four bpyany2-
 ligands.
;
_journal_issue 17
_journal_name_full 'Dalton transactions (Cambridge, England : 2003)'
_journal_page_first 2106
_journal_page_last 2113
_journal_paper_doi 10.1039/b515311e
_journal_year 2006
_chemical_formula_sum 'C82 H60 Cl12 Co6 F12 N24 O12 S4'
_chemical_formula_weight 2708.76
_chemical_name_common (Co6(bpyany)4(OTf)2)(OTf)2
_chemical_name_systematic
;
?
;
_space_group_IT_number 15
_symmetry_cell_setting monoclinic
_symmetry_space_group_name_Hall '-C 2yc'
_symmetry_space_group_name_H-M 'C 1 2/c 1'
_atom_sites_solution_hydrogens geom
_atom_sites_solution_primary direct
_atom_sites_solution_secondary difmap
_audit_creation_method SHELXL-97
_cell_angle_alpha 90.00
_cell_angle_beta 96.5410(4)
_cell_angle_gamma 90.00
_cell_formula_units_Z 8
_cell_length_a 48.8644(4)
_cell_length_b 16.91220(10)
_cell_length_c 24.1983(2)
_cell_measurement_reflns_used all
_cell_measurement_temperature 150(1)
_cell_measurement_theta_max 27.50
_cell_measurement_theta_min 1.00
_cell_volume 19867.4(3)
_computing_cell_refinement DENZO-SMN
_computing_data_collection 'NONIUS COLLECT'
_computing_data_reduction DENZO-SMN
_computing_molecular_graphics 'Bruker SHELXTL'
_computing_publication_material 'Bruker SHELXTL'
_computing_structure_refinement 'SHELXL-97 (Sheldrick, 1997)'
_computing_structure_solution 'SHELXS-97 (Sheldrick, 1990)'
_diffrn_ambient_temperature 150(1)
_diffrn_measured_fraction_theta_full 0.999
_diffrn_measured_fraction_theta_max 0.999
_diffrn_measurement_device_type 'NONIUS KappaCCD'
_diffrn_measurement_method '\w scans'
_diffrn_radiation_monochromator graphite
_diffrn_radiation_source 'fine-focus sealed tube'
_diffrn_radiation_type MoK\a
_diffrn_radiation_wavelength 0.71073
_diffrn_reflns_av_R_equivalents 0.0493
_diffrn_reflns_av_sigmaI/netI 0.0507
_diffrn_reflns_limit_h_max 63
_diffrn_reflns_limit_h_min -62
_diffrn_reflns_limit_k_max 21
_diffrn_reflns_limit_k_min -19
_diffrn_reflns_limit_l_max 31
_diffrn_reflns_limit_l_min -31
_diffrn_reflns_number 91642
_diffrn_reflns_theta_full 27.50
_diffrn_reflns_theta_max 27.50
_diffrn_reflns_theta_min 1.27
_exptl_absorpt_coefficient_mu 1.481
_exptl_absorpt_correction_T_max 0.744
_exptl_absorpt_correction_T_min 0.642
_exptl_absorpt_correction_type none
_exptl_crystal_colour dark-green
_exptl_crystal_density_diffrn 1.811
_exptl_crystal_density_method 'not measured'
_exptl_crystal_description block
_exptl_crystal_F_000 10832
_exptl_crystal_size_max 0.40
_exptl_crystal_size_mid 0.40
_exptl_crystal_size_min 0.30
_refine_diff_density_max 2.512
_refine_diff_density_min -1.528
_refine_diff_density_rms 0.162
_refine_ls_extinction_method none
_refine_ls_goodness_of_fit_ref 1.075
_refine_ls_hydrogen_treatment constr
_refine_ls_matrix_type full
_refine_ls_number_parameters 1369
_refine_ls_number_reflns 22806
_refine_ls_number_restraints 0
_refine_ls_restrained_S_all 1.075
_refine_ls_R_factor_all 0.0896
_refine_ls_R_factor_gt 0.0560
_refine_ls_shift/su_max 0.023
_refine_ls_shift/su_mean 0.001
_refine_ls_structure_factor_coef Fsqd
_refine_ls_weighting_details 'calc w=1/[\s^2^(Fo^2^)+(0.0878P)^2^+66.6377P] where P=(Fo^2^+2Fc^2^)/3'
_refine_ls_weighting_scheme calc
_refine_ls_wR_factor_gt 0.1552
_refine_ls_wR_factor_ref 0.1731
_reflns_number_gt 15502
_reflns_number_total 22806
_reflns_threshold_expression >2sigma(I)
_cod_data_source_file b515311e.txt
_cod_data_source_block ic10799(compd_3)
_cod_depositor_comments
;
The following automatic conversions were performed:
'_symmetry_cell_setting' value 'Monoclinic' changed to 'monoclinic'
according to '/home/saulius/struct/CIF-dictionaries/cif_core.dic'
dictionary named 'cif_core.dic' version 2.4.1 from 2010-06-29.

Automatic conversion script
Id: cif_fix_enum 1527 2010-12-29 10:47:43Z saulius 
;
_cod_original_sg_symbol_H-M C2/c
_cod_database_code 7006906

loop_
_symmetry_equiv_pos_as_xyz
'x, y, z'
'-x, y, -z+1/2'
'x+1/2, y+1/2, z'
'-x+1/2, y+1/2, -z+1/2'
'-x, -y, -z'
'x, -y, z-1/2'
'-x+1/2, -y+1/2, -z'
'x+1/2, -y+1/2, z-1/2'

loop_
_atom_site_label
_atom_site_type_symbol
_atom_site_fract_x
_atom_site_fract_y
_atom_site_fract_z
_atom_site_U_iso_or_equiv
_atom_site_adp_type
_atom_site_occupancy
_atom_site_symmetry_multiplicity
_atom_site_calc_flag
_atom_site_refinement_flags
_atom_site_disorder_assembly
_atom_site_disorder_group
Co1 Co 0.657151(11) 0.55307(3) 0.47337(2) 0.02024(13) Uani 1 1 d . . .
Co2 Co 0.644570(10) 0.43597(3) 0.43178(2) 0.01932(12) Uani 1 1 d . . .
Co3 Co 0.631847(10) 0.31924(3) 0.39315(2) 0.01724(12) Uani 1 1 d . . .
Co4 Co 0.619040(10) 0.20140(3) 0.35373(2) 0.01724(12) Uani 1 1 d . . .
Co5 Co 0.606261(10) 0.08554(3) 0.31355(2) 0.01954(12) Uani 1 1 d . . .
Co6 Co 0.592352(11) -0.03300(3) 0.27398(2) 0.02084(13) Uani 1 1 d . . .
N1 N 0.69489(7) 0.52601(19) 0.46018(13) 0.0224(7) Uani 1 1 d . . .
N2 N 0.67672(6) 0.43610(19) 0.39383(13) 0.0206(7) Uani 1 1 d . . .
N3 N 0.65749(6) 0.33561(18) 0.33876(13) 0.0194(7) Uani 1 1 d . . .
N4 N 0.63671(6) 0.22996(19) 0.28889(12) 0.0190(7) Uani 1 1 d . . .
N5 N 0.61352(6) 0.12672(19) 0.24345(13) 0.0212(7) Uani 1 1 d . . .
N6 N 0.58606(7) 0.02597(19) 0.20288(13) 0.0230(7) Uani 1 1 d . . .
N7 N 0.66240(7) 0.49463(19) 0.54384(13) 0.0217(7) Uani 1 1 d . . .
N8 N 0.66454(7) 0.37997(19) 0.49260(13) 0.0217(7) Uani 1 1 d . . .
N9 N 0.66075(6) 0.26627(18) 0.44037(12) 0.0188(7) Uani 1 1 d . . .
N10 N 0.65333(6) 0.15404(18) 0.38541(13) 0.0196(7) Uani 1 1 d . . .
N11 N 0.64360(6) 0.04942(19) 0.32587(13) 0.0215(7) Uani 1 1 d . . .
N12 N 0.63121(7) -0.05072(19) 0.26246(14) 0.0234(7) Uani 1 1 d . . .
N13 N 0.61828(7) 0.56852(19) 0.48425(14) 0.0229(7) Uani 1 1 d . . .
N14 N 0.61217(7) 0.43428(19) 0.46942(13) 0.0222(7) Uani 1 1 d . . .
N15 N 0.60677(6) 0.30242(18) 0.44797(13) 0.0189(7) Uani 1 1 d . . .
N16 N 0.60188(6) 0.17265(18) 0.41887(13) 0.0192(7) Uani 1 1 d . . .
N17 N 0.59940(7) 0.04545(19) 0.38514(13) 0.0218(7) Uani 1 1 d . . .
N18 N 0.60042(7) -0.07999(19) 0.34798(14) 0.0234(7) Uani 1 1 d . . .
N19 N 0.65118(7) 0.59940(19) 0.39737(13) 0.0211(7) Uani 1 1 d . . .
N20 N 0.62459(6) 0.49019(19) 0.37106(13) 0.0216(7) Uani 1 1 d . . .
N21 N 0.60324(6) 0.37260(19) 0.34510(13) 0.0198(7) Uani 1 1 d . . .
N22 N 0.58509(6) 0.24959(19) 0.32058(13) 0.0196(7) Uani 1 1 d . . .
N23 N 0.56958(6) 0.12339(19) 0.30136(14) 0.0220(7) Uani 1 1 d . . .
N24 N 0.55519(7) -0.0067(2) 0.29254(13) 0.0228(7) Uani 1 1 d . . .
C1 C 0.71649(8) 0.5590(2) 0.49189(17) 0.0256(9) Uani 1 1 d . . .
H1 H 0.7129 0.5946 0.5206 0.031 Uiso 1 1 calc R . .
C2 C 0.74318(9) 0.5434(3) 0.48438(18) 0.0300(10) Uani 1 1 d . . .
H2 H 0.7578 0.5690 0.5066 0.036 Uiso 1 1 calc R . .
C3 C 0.74858(8) 0.4895(3) 0.44363(18) 0.0300(9) Uani 1 1 d . . .
H3 H 0.7670 0.4777 0.4377 0.036 Uiso 1 1 calc R . .
C4 C 0.72693(8) 0.4534(2) 0.41202(17) 0.0258(9) Uani 1 1 d . . .
H4 H 0.7303 0.4157 0.3846 0.031 Uiso 1 1 calc R . .
C5 C 0.69986(8) 0.4726(2) 0.42046(16) 0.0216(8) Uani 1 1 d . . .
C6 C 0.67642(8) 0.3952(2) 0.34564(16) 0.0212(8) Uani 1 1 d . . .
C7 C 0.69277(8) 0.4131(2) 0.30216(16) 0.0243(8) Uani 1 1 d . . .
H7 H 0.7051 0.4567 0.3057 0.029 Uiso 1 1 calc R . .
C8 C 0.69077(8) 0.3682(2) 0.25616(17) 0.0259(9) Uani 1 1 d . . .
H8 H 0.7020 0.3799 0.2277 0.031 Uiso 1 1 calc R . .
C9 C 0.67222(8) 0.3037(2) 0.24928(16) 0.0227(8) Uani 1 1 d . . .
C10 C 0.65563(7) 0.2900(2) 0.29215(16) 0.0197(8) Uani 1 1 d . . .
C11 C 0.66884(9) 0.2532(3) 0.20277(17) 0.0283(9) Uani 1 1 d . . .
H11 H 0.6803 0.2595 0.1739 0.034 Uiso 1 1 calc R . .
C12 C 0.64927(9) 0.1954(3) 0.19882(17) 0.0275(9) Uani 1 1 d . . .
H12 H 0.6468 0.1626 0.1668 0.033 Uiso 1 1 calc R . .
C13 C 0.63279(8) 0.1843(2) 0.24220(16) 0.0218(8) Uani 1 1 d . . .
C14 C 0.59796(8) 0.0984(2) 0.19676(16) 0.0225(8) Uani 1 1 d . . .
C15 C 0.59206(9) 0.1416(3) 0.14776(18) 0.0300(9) Uani 1 1 d . . .
H15 H 0.6001 0.1921 0.1442 0.036 Uiso 1 1 calc R . .
C16 C 0.57450(10) 0.1109(3) 0.10446(18) 0.0350(10) Uani 1 1 d . . .
H16 H 0.5705 0.1399 0.0709 0.042 Uiso 1 1 calc R . .
C17 C 0.56268(9) 0.0369(3) 0.11070(18) 0.0302(10) Uani 1 1 d . . .
H17 H 0.5508 0.0141 0.0812 0.036 Uiso 1 1 calc R . .
C18 C 0.56855(8) -0.0021(3) 0.15973(17) 0.0259(9) Uani 1 1 d . . .
H18 H 0.5599 -0.0517 0.1641 0.031 Uiso 1 1 calc R . .
C19 C 0.66073(9) 0.5313(3) 0.59292(17) 0.0280(9) Uani 1 1 d . . .
H19 H 0.6563 0.5860 0.5924 0.034 Uiso 1 1 calc R . .
C20 C 0.66501(9) 0.4942(3) 0.64315(17) 0.0320(10) Uani 1 1 d . . .
H20 H 0.6639 0.5224 0.6767 0.038 Uiso 1 1 calc R . .
C21 C 0.67113(10) 0.4137(3) 0.64384(18) 0.0343(10) Uani 1 1 d . . .
H21 H 0.6750 0.3866 0.6782 0.041 Uiso 1 1 calc R . .
C22 C 0.67153(9) 0.3737(3) 0.59453(17) 0.0301(9) Uani 1 1 d . . .
H22 H 0.6749 0.3184 0.5945 0.036 Uiso 1 1 calc R . .
C23 C 0.66689(8) 0.4153(2) 0.54421(16) 0.0232(8) Uani 1 1 d . . .
C24 C 0.67475(8) 0.3070(2) 0.48298(16) 0.0219(8) Uani 1 1 d . . .
C25 C 0.69930(8) 0.2747(2) 0.51152(17) 0.0259(9) Uani 1 1 d . . .
H25 H 0.7095 0.3039 0.5405 0.031 Uiso 1 1 calc R . .
C26 C 0.70821(8) 0.2021(3) 0.49744(17) 0.0271(9) Uani 1 1 d . . .
H26 H 0.7247 0.1810 0.5163 0.032 Uiso 1 1 calc R . .
C27 C 0.69310(8) 0.1578(2) 0.45494(16) 0.0229(8) Uani 1 1 d . . .
C28 C 0.66923(8) 0.1926(2) 0.42727(15) 0.0196(8) Uani 1 1 d . . .
C29 C 0.70024(9) 0.0816(2) 0.43785(17) 0.0275(9) Uani 1 1 d . . .
H29 H 0.7161 0.0561 0.4560 0.033 Uiso 1 1 calc R . .
C30 C 0.68450(8) 0.0437(2) 0.39533(17) 0.0262(9) Uani 1 1 d . . .
H30 H 0.6894 -0.0078 0.3842 0.031 Uiso 1 1 calc R . .
C31 C 0.66073(8) 0.0821(2) 0.36800(16) 0.0221(8) Uani 1 1 d . . .
C32 C 0.65180(8) -0.0072(2) 0.28963(16) 0.0241(8) Uani 1 1 d . . .
C33 C 0.67908(9) -0.0156(3) 0.27735(18) 0.0305(10) Uani 1 1 d . . .
H33 H 0.6931 0.0189 0.2936 0.037 Uiso 1 1 calc R . .
C34 C 0.68524(9) -0.0746(3) 0.24133(19) 0.0351(11) Uani 1 1 d . . .
H34 H 0.7037 -0.0824 0.2336 0.042 Uiso 1 1 calc R . .
C35 C 0.66431(9) -0.1224(3) 0.21648(19) 0.0353(10) Uani 1 1 d . . .
H35 H 0.6683 -0.1651 0.1932 0.042 Uiso 1 1 calc R . .
C36 C 0.63778(9) -0.1069(2) 0.22616(17) 0.0276(9) Uani 1 1 d . . .
H36 H 0.6233 -0.1367 0.2066 0.033 Uiso 1 1 calc R . .
C37 C 0.60821(9) 0.6406(2) 0.49436(17) 0.0264(9) Uani 1 1 d . . .
H37 H 0.6205 0.6844 0.4963 0.032 Uiso 1 1 calc R . .
C38 C 0.58108(9) 0.6542(3) 0.50200(18) 0.0316(10) Uani 1 1 d . . .
H38 H 0.5749 0.7059 0.5097 0.038 Uiso 1 1 calc R . .
C39 C 0.56306(9) 0.5909(3) 0.49823(19) 0.0318(10) Uani 1 1 d . . .
H39 H 0.5442 0.5986 0.5032 0.038 Uiso 1 1 calc R . .
C40 C 0.57270(8) 0.5162(3) 0.48713(18) 0.0287(9) Uani 1 1 d . . .
H40 H 0.5604 0.4725 0.4831 0.034 Uiso 1 1 calc R . .
C41 C 0.60082(8) 0.5057(2) 0.48182(16) 0.0233(8) Uani 1 1 d . . .
C42 C 0.60123(8) 0.3629(2) 0.48172(16) 0.0214(8) Uani 1 1 d . . .
C43 C 0.58660(9) 0.3489(2) 0.52843(17) 0.0255(9) Uani 1 1 d . . .
H43 H 0.5832 0.3911 0.5527 0.031 Uiso 1 1 calc R . .
C44 C 0.57748(9) 0.2747(2) 0.53819(17) 0.0288(9) Uani 1 1 d . . .
H44 H 0.5681 0.2650 0.5698 0.035 Uiso 1 1 calc R . .
C45 C 0.58185(8) 0.2123(2) 0.50189(17) 0.0256(9) Uani 1 1 d . . .
C46 C 0.59664(7) 0.2291(2) 0.45665(15) 0.0196(8) Uani 1 1 d . . .
C47 C 0.57228(9) 0.1342(2) 0.50657(18) 0.0282(9) Uani 1 1 d . . .
H47 H 0.5619 0.1209 0.5362 0.034 Uiso 1 1 calc R . .
C48 C 0.57761(9) 0.0779(2) 0.46953(17) 0.0275(9) Uani 1 1 d . . .
H48 H 0.5709 0.0256 0.4731 0.033 Uiso 1 1 calc R . .
C49 C 0.59320(8) 0.0970(2) 0.42520(16) 0.0223(8) Uani 1 1 d . . .
C50 C 0.60282(8) -0.0343(2) 0.39459(16) 0.0228(8) Uani 1 1 d . . .
C51 C 0.61074(9) -0.0686(2) 0.44699(17) 0.0282(9) Uani 1 1 d . . .
H51 H 0.6132 -0.0362 0.4793 0.034 Uiso 1 1 calc R . .
C52 C 0.61491(10) -0.1482(3) 0.45151(19) 0.0333(10) Uani 1 1 d . . .
H52 H 0.6197 -0.1716 0.4870 0.040 Uiso 1 1 calc R . .
C53 C 0.61217(10) -0.1944(3) 0.40418(18) 0.0320(10) Uani 1 1 d . . .
H53 H 0.6149 -0.2500 0.4066 0.038 Uiso 1 1 calc R . .
C54 C 0.60537(9) -0.1585(3) 0.35351(18) 0.0293(9) Uani 1 1 d . . .
H54 H 0.6041 -0.1902 0.3209 0.035 Uiso 1 1 calc R . .
C55 C 0.66446(9) 0.6657(2) 0.38416(17) 0.0268(9) Uani 1 1 d . . .
H55 H 0.6768 0.6901 0.4122 0.032 Uiso 1 1 calc R . .
C56 C 0.66098(9) 0.6997(3) 0.33229(18) 0.0320(10) Uani 1 1 d . . .
H56 H 0.6703 0.7471 0.3249 0.038 Uiso 1 1 calc R . .
C57 C 0.64349(9) 0.6631(3) 0.29103(18) 0.0318(10) Uani 1 1 d . . .
H57 H 0.6404 0.6857 0.2549 0.038 Uiso 1 1 calc R . .
C58 C 0.63068(9) 0.5945(3) 0.30251(18) 0.0303(10) Uani 1 1 d . . .
H58 H 0.6191 0.5683 0.2740 0.036 Uiso 1 1 calc R . .
C59 C 0.63445(8) 0.5626(2) 0.35616(17) 0.0237(8) Uani 1 1 d . . .
C60 C 0.60275(8) 0.4525(2) 0.34189(16) 0.0234(8) Uani 1 1 d . . .
C61 C 0.57974(8) 0.4920(2) 0.31265(18) 0.0273(9) Uani 1 1 d . . .
H61 H 0.5791 0.5481 0.3117 0.033 Uiso 1 1 calc R . .
C62 C 0.55892(9) 0.4493(3) 0.28628(18) 0.0291(9) Uani 1 1 d . . .
H62 H 0.5436 0.4758 0.2670 0.035 Uiso 1 1 calc R . .
C63 C 0.55955(8) 0.3655(2) 0.28681(17) 0.0242(8) Uani 1 1 d . . .
C64 C 0.58240(8) 0.3296(2) 0.31741(15) 0.0204(8) Uani 1 1 d . . .
C65 C 0.53938(8) 0.3163(3) 0.25928(19) 0.0303(10) Uani 1 1 d . . .
H65 H 0.5241 0.3388 0.2371 0.036 Uiso 1 1 calc R . .
C66 C 0.54158(8) 0.2360(3) 0.26411(18) 0.0283(9) Uani 1 1 d . . .
H66 H 0.5276 0.2028 0.2462 0.034 Uiso 1 1 calc R . .
C67 C 0.56481(8) 0.2027(2) 0.29601(16) 0.0219(8) Uani 1 1 d . . .
C68 C 0.54835(8) 0.0692(2) 0.30354(16) 0.0226(8) Uani 1 1 d . . .
C69 C 0.52317(8) 0.0876(3) 0.32168(18) 0.0300(9) Uani 1 1 d . . .
H69 H 0.5189 0.1409 0.3297 0.036 Uiso 1 1 calc R . .
C70 C 0.50457(9) 0.0288(3) 0.3280(2) 0.0342(10) Uani 1 1 d . . .
H70 H 0.4872 0.0409 0.3400 0.041 Uiso 1 1 calc R . .
C71 C 0.51131(9) -0.0492(3) 0.31655(19) 0.0338(10) Uani 1 1 d . . .
H71 H 0.4986 -0.0909 0.3201 0.041 Uiso 1 1 calc R . .
C72 C 0.53660(9) -0.0641(2) 0.30010(17) 0.0270(9) Uani 1 1 d . . .
H72 H 0.5414 -0.1175 0.2936 0.032 Uiso 1 1 calc R . .
C73 C 0.69483(11) 0.8037(3) 0.5134(2) 0.0413(12) Uani 1 1 d . . .
C74 C 0.55205(11) -0.2817(3) 0.2404(2) 0.0460(13) Uani 1 1 d . . .
C75 C 0.75791(10) 0.7217(3) 0.1497(2) 0.0393(11) Uani 1 1 d . . .
C76 C 0.48383(16) 0.3006(6) 0.0752(3) 0.087(3) Uani 1 1 d . . .
S1 S 0.67678(2) 0.72842(6) 0.54944(4) 0.0256(2) Uani 1 1 d . . .
S2 S 0.56996(2) -0.21381(7) 0.19790(5) 0.0337(3) Uani 1 1 d . . .
S3 S 0.73152(2) 0.78508(7) 0.17358(5) 0.0328(3) Uani 1 1 d . . .
S4 S 0.51779(3) 0.28763(9) 0.10541(6) 0.0527(4) Uani 1 1 d . . .
F1 F 0.67939(7) 0.83106(18) 0.46910(13) 0.0532(8) Uani 1 1 d . . .
F2 F 0.70166(8) 0.86448(19) 0.54644(15) 0.0690(10) Uani 1 1 d . . .
F3 F 0.71742(6) 0.7739(2) 0.49653(14) 0.0565(8) Uani 1 1 d . . .
F4 F 0.56836(8) -0.3004(2) 0.28694(15) 0.0686(10) Uani 1 1 d . . .
F5 F 0.54575(8) -0.34863(18) 0.21371(17) 0.0705(10) Uani 1 1 d . . .
F6 F 0.52946(6) -0.25086(19) 0.25471(15) 0.0608(9) Uani 1 1 d . . .
F7 F 0.77056(9) 0.6783(3) 0.18970(16) 0.0931(14) Uani 1 1 d . . .
F8 F 0.74795(7) 0.6724(2) 0.10996(16) 0.0691(11) Uani 1 1 d . . .
F9 F 0.77791(8) 0.7621(2) 0.13049(18) 0.0810(12) Uani 1 1 d . . .
F10 F 0.47616(11) 0.2372(4) 0.0422(3) 0.145(2) Uani 1 1 d . . .
F11 F 0.48080(12) 0.3618(4) 0.0406(3) 0.143(2) Uani 1 1 d . . .
F12 F 0.46487(10) 0.3082(6) 0.1052(2) 0.195(4) Uani 1 1 d . . .
O1 O 0.66961(6) 0.67039(16) 0.50597(11) 0.0260(6) Uani 1 1 d . . .
O2 O 0.65360(6) 0.76866(18) 0.56748(12) 0.0320(7) Uani 1 1 d . . .
O3 O 0.69738(6) 0.70141(19) 0.59241(12) 0.0354(7) Uani 1 1 d . . .
O4 O 0.57712(6) -0.14859(17) 0.23620(12) 0.0295(7) Uani 1 1 d . . .
O5 O 0.54948(8) -0.1938(2) 0.15266(15) 0.0484(9) Uani 1 1 d . . .
O6 O 0.59316(8) -0.2578(2) 0.18408(16) 0.0533(10) Uani 1 1 d . . .
O7 O 0.71185(10) 0.7324(3) 0.1890(3) 0.100(2) Uani 1 1 d . . .
O8 O 0.74621(8) 0.8272(3) 0.2170(2) 0.0925(19) Uani 1 1 d . . .
O9 O 0.72299(12) 0.8311(3) 0.12643(18) 0.0858(17) Uani 1 1 d . . .
O10 O 0.53344(9) 0.2741(3) 0.0611(2) 0.0922(18) Uani 1 1 d . . .
O11 O 0.51563(10) 0.2224(3) 0.14208(17) 0.0768(14) Uani 1 1 d . . .
O12 O 0.52361(17) 0.3617(3) 0.1332(3) 0.135(3) Uani 1 1 d . . .
C77 C 0.66484(12) 0.0629(3) 0.5750(3) 0.0531(14) Uani 1 1 d . . .
H77A H 0.6797 0.0752 0.6050 0.064 Uiso 1 1 calc R . .
H77B H 0.6735 0.0481 0.5413 0.064 Uiso 1 1 calc R . .
C78 C 0.7426(2) 0.8437(6) 0.6775(5) 0.138(5) Uani 1 1 d . . .
H78A H 0.7422 0.8106 0.7111 0.166 Uiso 1 1 calc R . .
H78B H 0.7361 0.8101 0.6450 0.166 Uiso 1 1 calc R . .
C79 C 0.58674(16) 0.4321(4) 0.1454(3) 0.074(2) Uani 1 1 d . . .
H79A H 0.5906 0.4235 0.1065 0.089 Uiso 1 1 calc R . .
H79B H 0.5677 0.4140 0.1484 0.089 Uiso 1 1 calc R . .
C80 C 0.75010(13) 0.8822(5) 0.3416(2) 0.076(2) Uani 1 1 d . . .
H80A H 0.7672 0.8551 0.3571 0.092 Uiso 1 1 calc R . .
H80B H 0.7460 0.8664 0.3022 0.092 Uiso 1 1 calc R . .
C81 C 0.4986(4) 0.5326(7) 0.3732(5) 0.188(7) Uani 1 1 d . . .
H81A H 0.5104 0.4863 0.3843 0.226 Uiso 1 1 calc R . .
H81B H 0.4840 0.5161 0.3437 0.226 Uiso 1 1 calc R . .
C82 C 0.51220(18) 0.8194(7) 0.4425(4) 0.123(4) Uani 1 1 d . . .
H82A H 0.5110 0.7806 0.4727 0.148 Uiso 1 1 calc R . .
H82B H 0.4986 0.8043 0.4107 0.148 Uiso 1 1 calc R . .
Cl1 Cl 0.64422(3) 0.14660(10) 0.56082(7) 0.0633(4) Uani 1 1 d . . .
Cl2 Cl 0.64532(4) -0.01702(10) 0.59537(7) 0.0760(5) Uani 1 1 d . . .
Cl3 Cl 0.71970(6) 0.91730(18) 0.68060(11) 0.1241(10) Uani 1 1 d . . .
Cl4 Cl 0.77512(5) 0.86886(17) 0.67252(17) 0.1530(14) Uani 1 1 d . . .
Cl5 Cl 0.58897(4) 0.53275(9) 0.16018(6) 0.0625(4) Uani 1 1 d . . .
Cl6 Cl 0.60964(3) 0.37559(10) 0.18982(8) 0.0687(5) Uani 1 1 d . . .
Cl7 Cl 0.72265(4) 0.85161(10) 0.37885(7) 0.0673(4) Uani 1 1 d . . .
Cl8 Cl 0.75505(4) 0.98204(15) 0.34535(11) 0.1037(7) Uani 1 1 d . . .
Cl9 Cl 0.48438(7) 0.5700(3) 0.42952(15) 0.1775(16) Uani 1 1 d . . .
Cl10 Cl 0.51792(9) 0.6075(3) 0.3497(2) 0.253(3) Uani 1 1 d . . .
Cl11 Cl 0.50419(6) 0.9146(2) 0.46600(13) 0.1460(12) Uani 1 1 d . . .
Cl12 Cl 0.54430(5) 0.8172(3) 0.42246(16) 0.202(2) Uani 1 1 d . . .

loop_
_atom_site_aniso_label
_atom_site_aniso_U_11
_atom_site_aniso_U_22
_atom_site_aniso_U_33
_atom_site_aniso_U_23
_atom_site_aniso_U_13
_atom_site_aniso_U_12
Co1 0.0220(3) 0.0211(3) 0.0177(3) -0.0005(2) 0.0026(2) -0.0011(2)
Co2 0.0207(3) 0.0207(3) 0.0164(3) -0.0003(2) 0.0014(2) -0.0008(2)
Co3 0.0174(2) 0.0206(3) 0.0138(2) 0.0002(2) 0.00157(19) 0.0007(2)
Co4 0.0169(2) 0.0209(3) 0.0140(3) -0.0007(2) 0.00163(19) 0.0014(2)
Co5 0.0195(3) 0.0220(3) 0.0168(3) -0.0027(2) 0.0010(2) 0.0017(2)
Co6 0.0214(3) 0.0223(3) 0.0186(3) -0.0028(2) 0.0012(2) 0.0025(2)
N1 0.0222(16) 0.0226(17) 0.0214(17) 0.0017(13) -0.0013(13) -0.0006(14)
N2 0.0208(16) 0.0235(17) 0.0172(16) -0.0014(13) 0.0002(13) -0.0032(13)
N3 0.0212(16) 0.0224(17) 0.0146(16) 0.0008(13) 0.0025(13) 0.0021(13)
N4 0.0195(15) 0.0229(17) 0.0145(15) -0.0008(13) 0.0019(12) 0.0018(13)
N5 0.0212(16) 0.0243(17) 0.0176(16) -0.0012(13) 0.0003(13) 0.0011(14)
N6 0.0229(16) 0.0271(18) 0.0185(17) -0.0056(14) 0.0002(13) 0.0027(14)
N7 0.0238(16) 0.0240(17) 0.0177(16) -0.0013(13) 0.0038(13) -0.0022(14)
N8 0.0256(17) 0.0223(17) 0.0168(16) 0.0000(13) 0.0003(13) -0.0017(14)
N9 0.0190(15) 0.0226(17) 0.0144(16) 0.0009(13) -0.0001(12) 0.0005(13)
N10 0.0196(15) 0.0215(17) 0.0174(16) 0.0014(13) 0.0002(12) 0.0021(13)
N11 0.0207(16) 0.0258(17) 0.0171(16) -0.0018(13) -0.0011(13) 0.0047(14)
N12 0.0272(17) 0.0225(17) 0.0202(17) -0.0018(13) 0.0018(14) 0.0051(14)
N13 0.0250(17) 0.0223(17) 0.0211(17) -0.0006(13) 0.0022(14) 0.0009(14)
N14 0.0258(17) 0.0216(17) 0.0196(17) -0.0030(13) 0.0045(14) -0.0019(14)
N15 0.0211(16) 0.0200(16) 0.0157(16) 0.0003(13) 0.0028(13) 0.0012(13)
N16 0.0206(16) 0.0215(17) 0.0150(16) -0.0013(13) -0.0001(12) -0.0017(13)
N17 0.0273(17) 0.0223(17) 0.0160(16) -0.0009(13) 0.0031(13) 0.0004(14)
N18 0.0265(17) 0.0233(17) 0.0210(17) -0.0014(14) 0.0049(14) 0.0013(14)
N19 0.0222(16) 0.0217(17) 0.0198(17) 0.0017(13) 0.0041(13) 0.0006(14)
N20 0.0243(17) 0.0208(17) 0.0193(17) -0.0004(13) 0.0008(13) 0.0004(14)
N21 0.0215(16) 0.0213(17) 0.0166(16) -0.0015(13) 0.0015(13) 0.0008(13)
N22 0.0188(15) 0.0233(17) 0.0166(16) -0.0007(13) 0.0014(12) 0.0027(13)
N23 0.0181(15) 0.0236(17) 0.0238(18) -0.0043(14) 0.0005(13) 0.0008(13)
N24 0.0224(16) 0.0270(18) 0.0186(17) -0.0046(14) -0.0001(13) -0.0012(14)
C1 0.028(2) 0.026(2) 0.023(2) -0.0018(17) 0.0001(17) -0.0026(17)
C2 0.025(2) 0.030(2) 0.033(2) -0.0010(18) -0.0039(18) -0.0071(18)
C3 0.021(2) 0.035(2) 0.034(2) 0.0005(19) -0.0007(17) -0.0001(18)
C4 0.025(2) 0.025(2) 0.026(2) -0.0016(17) -0.0008(17) 0.0005(17)
C5 0.0222(19) 0.023(2) 0.020(2) 0.0014(16) 0.0013(15) 0.0003(16)
C6 0.0187(18) 0.024(2) 0.021(2) 0.0049(16) 0.0022(15) 0.0031(16)
C7 0.024(2) 0.026(2) 0.023(2) 0.0034(17) 0.0035(16) -0.0023(17)
C8 0.0217(19) 0.035(2) 0.022(2) 0.0066(17) 0.0049(16) 0.0014(17)
C9 0.0225(19) 0.029(2) 0.0169(19) 0.0045(16) 0.0018(15) 0.0039(17)
C10 0.0170(18) 0.024(2) 0.0184(19) 0.0012(15) 0.0013(14) 0.0040(16)
C11 0.029(2) 0.038(2) 0.019(2) 0.0007(18) 0.0087(17) 0.0014(19)
C12 0.030(2) 0.034(2) 0.019(2) -0.0035(17) 0.0030(17) 0.0009(18)
C13 0.0216(19) 0.026(2) 0.0173(19) 0.0003(16) -0.0002(15) 0.0056(16)
C14 0.0216(19) 0.026(2) 0.019(2) -0.0047(16) -0.0001(15) 0.0071(16)
C15 0.034(2) 0.028(2) 0.026(2) -0.0013(18) -0.0020(18) -0.0011(19)
C16 0.043(3) 0.040(3) 0.020(2) 0.0019(19) -0.0047(19) 0.002(2)
C17 0.030(2) 0.032(2) 0.026(2) -0.0074(18) -0.0048(18) 0.0028(19)
C18 0.023(2) 0.028(2) 0.025(2) -0.0091(17) -0.0004(16) 0.0037(17)
C19 0.032(2) 0.027(2) 0.025(2) -0.0062(17) 0.0067(18) -0.0056(18)
C20 0.041(2) 0.038(3) 0.017(2) -0.0048(18) 0.0058(18) -0.006(2)
C21 0.050(3) 0.035(2) 0.018(2) 0.0032(18) 0.0006(19) -0.004(2)
C22 0.041(2) 0.025(2) 0.023(2) 0.0027(17) 0.0039(19) -0.0007(19)
C23 0.0234(19) 0.027(2) 0.019(2) 0.0021(16) 0.0013(16) -0.0036(17)
C24 0.0240(19) 0.023(2) 0.0178(19) 0.0021(15) -0.0001(15) -0.0033(16)
C25 0.025(2) 0.031(2) 0.020(2) -0.0012(17) -0.0068(16) -0.0003(17)
C26 0.021(2) 0.034(2) 0.024(2) 0.0021(18) -0.0060(16) 0.0027(17)
C27 0.0208(19) 0.028(2) 0.0186(19) 0.0029(16) -0.0010(15) -0.0002(16)
C28 0.0191(18) 0.024(2) 0.0158(19) 0.0040(15) 0.0017(15) -0.0004(15)
C29 0.025(2) 0.030(2) 0.027(2) 0.0020(18) -0.0013(17) 0.0087(18)
C30 0.026(2) 0.026(2) 0.025(2) -0.0023(17) -0.0022(17) 0.0060(17)
C31 0.0200(19) 0.025(2) 0.021(2) 0.0004(16) 0.0015(15) 0.0039(16)
C32 0.0239(19) 0.028(2) 0.020(2) -0.0012(16) -0.0009(16) 0.0049(17)
C33 0.024(2) 0.039(2) 0.028(2) -0.0071(19) 0.0012(17) 0.0047(19)
C34 0.026(2) 0.044(3) 0.035(3) -0.008(2) 0.0066(19) 0.009(2)
C35 0.038(2) 0.036(3) 0.032(2) -0.011(2) 0.005(2) 0.010(2)
C36 0.032(2) 0.027(2) 0.024(2) -0.0067(17) 0.0038(17) 0.0059(18)
C37 0.029(2) 0.024(2) 0.026(2) 0.0019(17) 0.0026(17) -0.0004(17)
C38 0.033(2) 0.029(2) 0.033(2) -0.0008(19) 0.0037(19) 0.0043(19)
C39 0.027(2) 0.033(2) 0.036(3) -0.0019(19) 0.0066(19) 0.0050(19)
C40 0.023(2) 0.032(2) 0.032(2) -0.0024(18) 0.0045(17) -0.0028(18)
C41 0.026(2) 0.027(2) 0.0167(19) -0.0006(16) 0.0005(16) 0.0003(17)
C42 0.0216(19) 0.024(2) 0.0177(19) -0.0029(15) 0.0005(15) 0.0002(16)
C43 0.033(2) 0.023(2) 0.022(2) -0.0045(16) 0.0089(17) -0.0015(17)
C44 0.035(2) 0.030(2) 0.023(2) -0.0015(17) 0.0132(18) -0.0031(19)
C45 0.029(2) 0.028(2) 0.021(2) 0.0002(17) 0.0062(17) -0.0013(18)
C46 0.0181(18) 0.024(2) 0.0170(19) -0.0004(15) 0.0022(14) 0.0017(15)
C47 0.034(2) 0.027(2) 0.026(2) 0.0043(17) 0.0135(18) -0.0018(18)
C48 0.033(2) 0.023(2) 0.028(2) 0.0012(17) 0.0084(18) -0.0058(18)
C49 0.0214(19) 0.027(2) 0.0185(19) -0.0001(16) 0.0004(15) 0.0013(16)
C50 0.0206(19) 0.026(2) 0.022(2) -0.0008(16) 0.0031(16) 0.0009(16)
C51 0.034(2) 0.029(2) 0.021(2) -0.0017(17) 0.0044(18) 0.0019(18)
C52 0.040(3) 0.031(2) 0.028(2) 0.0078(19) 0.0021(19) 0.007(2)
C53 0.043(3) 0.023(2) 0.030(2) 0.0022(18) 0.006(2) 0.0069(19)
C54 0.036(2) 0.028(2) 0.024(2) -0.0029(17) 0.0041(18) 0.0049(19)
C55 0.031(2) 0.025(2) 0.025(2) -0.0023(17) 0.0032(17) -0.0012(18)
C56 0.040(2) 0.028(2) 0.029(2) 0.0016(18) 0.0056(19) -0.010(2)
C57 0.041(2) 0.032(2) 0.023(2) 0.0061(18) 0.0035(19) 0.001(2)
C58 0.032(2) 0.033(2) 0.025(2) 0.0014(18) -0.0014(18) -0.0020(19)
C59 0.026(2) 0.023(2) 0.022(2) 0.0011(16) 0.0022(16) 0.0022(17)
C60 0.024(2) 0.027(2) 0.019(2) 0.0015(16) 0.0037(16) 0.0041(17)
C61 0.028(2) 0.023(2) 0.030(2) 0.0018(17) 0.0003(17) 0.0028(17)
C62 0.026(2) 0.030(2) 0.030(2) 0.0034(18) -0.0052(17) 0.0090(18)
C63 0.0211(19) 0.027(2) 0.025(2) -0.0001(17) 0.0011(16) 0.0035(16)
C64 0.0209(18) 0.025(2) 0.0154(19) -0.0005(15) 0.0033(15) 0.0011(16)
C65 0.020(2) 0.034(2) 0.034(2) 0.0021(19) -0.0060(17) 0.0070(18)
C66 0.023(2) 0.030(2) 0.031(2) -0.0051(18) -0.0010(17) 0.0002(17)
C67 0.0207(19) 0.025(2) 0.020(2) -0.0037(16) 0.0030(15) 0.0022(16)
C68 0.0215(19) 0.027(2) 0.019(2) -0.0045(16) -0.0013(15) -0.0009(16)
C69 0.025(2) 0.032(2) 0.033(2) -0.0048(19) 0.0015(18) 0.0020(18)
C70 0.023(2) 0.042(3) 0.038(3) -0.005(2) 0.0045(19) -0.0011(19)
C71 0.031(2) 0.037(3) 0.033(3) -0.003(2) 0.0053(19) -0.007(2)
C72 0.030(2) 0.026(2) 0.024(2) -0.0012(17) -0.0005(17) -0.0020(18)
C73 0.044(3) 0.040(3) 0.043(3) -0.006(2) 0.014(2) -0.013(2)
C74 0.045(3) 0.034(3) 0.058(3) -0.008(2) 0.005(3) -0.004(2)
C75 0.034(3) 0.042(3) 0.041(3) -0.004(2) -0.001(2) 0.000(2)
C76 0.065(5) 0.130(7) 0.069(5) 0.026(5) 0.012(4) 0.022(5)
S1 0.0274(5) 0.0281(5) 0.0213(5) -0.0024(4) 0.0036(4) -0.0021(4)
S2 0.0358(6) 0.0326(6) 0.0322(6) -0.0098(5) 0.0016(5) 0.0002(5)
S3 0.0268(5) 0.0432(7) 0.0281(6) -0.0053(5) 0.0010(4) -0.0012(5)
S4 0.0502(8) 0.0621(9) 0.0447(8) 0.0072(7) 0.0012(6) -0.0190(7)
F1 0.063(2) 0.0469(17) 0.0508(19) 0.0185(14) 0.0119(16) -0.0056(15)
F2 0.087(3) 0.0488(19) 0.074(2) -0.0184(17) 0.021(2) -0.0382(18)
F3 0.0415(17) 0.068(2) 0.064(2) 0.0068(17) 0.0236(15) -0.0083(15)
F4 0.083(3) 0.052(2) 0.067(2) 0.0219(17) -0.007(2) -0.0094(18)
F5 0.079(2) 0.0374(18) 0.097(3) -0.0246(18) 0.017(2) -0.0179(17)
F6 0.0489(18) 0.0476(18) 0.091(3) -0.0097(17) 0.0286(18) -0.0085(15)
F7 0.093(3) 0.119(4) 0.062(2) 0.009(2) -0.014(2) 0.063(3)
F8 0.0490(19) 0.058(2) 0.093(3) -0.0423(19) -0.0214(18) 0.0164(16)
F9 0.069(2) 0.069(2) 0.116(3) -0.036(2) 0.055(2) -0.0104(19)
F10 0.086(3) 0.174(6) 0.160(5) -0.052(5) -0.044(4) -0.029(4)
F11 0.112(4) 0.171(6) 0.136(5) 0.051(4) -0.034(4) 0.035(4)
F12 0.063(3) 0.429(13) 0.099(4) -0.031(6) 0.034(3) 0.054(5)
O1 0.0325(15) 0.0234(14) 0.0220(15) -0.0046(11) 0.0021(12) -0.0046(12)
O2 0.0326(16) 0.0362(17) 0.0274(16) -0.0038(13) 0.0046(13) 0.0037(14)
O3 0.0318(16) 0.0472(19) 0.0259(16) -0.0037(14) -0.0028(13) 0.0068(14)
O4 0.0347(16) 0.0282(16) 0.0248(15) -0.0069(12) 0.0002(13) -0.0022(13)
O5 0.052(2) 0.051(2) 0.039(2) -0.0081(16) -0.0124(17) -0.0051(17)
O6 0.048(2) 0.049(2) 0.065(3) -0.0237(19) 0.0140(19) 0.0050(18)
O7 0.065(3) 0.071(3) 0.178(6) 0.010(3) 0.069(4) -0.010(3)
O8 0.030(2) 0.151(5) 0.095(4) -0.092(4) 0.001(2) 0.004(2)
O9 0.129(4) 0.082(3) 0.048(3) 0.008(2) 0.016(3) 0.062(3)
O10 0.054(3) 0.136(5) 0.091(4) 0.053(3) 0.027(3) 0.007(3)
O11 0.091(3) 0.087(3) 0.050(3) 0.021(2) -0.001(2) -0.049(3)
O12 0.212(8) 0.074(4) 0.097(4) 0.014(3) -0.081(5) -0.046(4)
C77 0.046(3) 0.062(4) 0.051(3) 0.012(3) 0.007(3) 0.002(3)
C78 0.102(7) 0.121(8) 0.203(12) 0.090(8) 0.068(8) 0.036(6)
C79 0.099(5) 0.061(4) 0.056(4) 0.004(3) -0.022(4) 0.017(4)
C80 0.055(4) 0.140(7) 0.035(3) 0.013(4) 0.010(3) 0.056(4)
C81 0.34(2) 0.118(9) 0.099(9) 0.013(7) -0.020(11) -0.060(11)
C82 0.084(6) 0.179(10) 0.115(8) 0.072(7) 0.045(6) 0.057(6)
Cl1 0.0510(8) 0.0653(9) 0.0711(10) 0.0297(8) -0.0042(7) 0.0010(7)
Cl2 0.1089(14) 0.0556(9) 0.0611(10) 0.0118(8) -0.0003(10) -0.0183(9)
Cl3 0.122(2) 0.158(2) 0.0993(17) 0.0218(16) 0.0436(15) 0.0644(18)
Cl4 0.0972(17) 0.1143(19) 0.260(4) 0.094(2) 0.074(2) 0.0337(15)
Cl5 0.0895(11) 0.0556(9) 0.0422(8) 0.0128(6) 0.0072(7) 0.0239(8)
Cl6 0.0633(9) 0.0632(10) 0.0821(11) 0.0328(8) 0.0193(8) 0.0242(8)
Cl7 0.0937(12) 0.0607(9) 0.0497(9) 0.0030(7) 0.0176(8) 0.0074(9)
Cl8 0.0556(10) 0.1260(18) 0.1304(19) 0.0415(15) 0.0150(11) -0.0107(11)
Cl9 0.125(2) 0.291(5) 0.122(3) -0.012(3) 0.039(2) -0.035(3)
Cl10 0.168(3) 0.298(6) 0.324(6) 0.193(5) 0.156(4) 0.107(4)
Cl11 0.114(2) 0.199(3) 0.124(2) 0.051(2) 0.0122(18) 0.008(2)
Cl12 0.0714(14) 0.311(5) 0.234(4) 0.218(4) 0.0596(19) 0.069(2)

loop_
_atom_type_symbol
_atom_type_description
_atom_type_scat_dispersion_real
_atom_type_scat_dispersion_imag
_atom_type_scat_source
C C 0.0033 0.0016 'International Tables Vol C Tables 4.2.6.8 and 6.1.1.4'
H H 0.0000 0.0000 'International Tables Vol C Tables 4.2.6.8 and 6.1.1.4'
N N 0.0061 0.0033 'International Tables Vol C Tables 4.2.6.8 and 6.1.1.4'
O O 0.0106 0.0060 'International Tables Vol C Tables 4.2.6.8 and 6.1.1.4'
F F 0.0171 0.0103 'International Tables Vol C Tables 4.2.6.8 and 6.1.1.4'
S S 0.1246 0.1234 'International Tables Vol C Tables 4.2.6.8 and 6.1.1.4'
Cl Cl 0.1484 0.1585 'International Tables Vol C Tables 4.2.6.8 and 6.1.1.4'
Co Co 0.3494 0.9721 'International Tables Vol C Tables 4.2.6.8 and 6.1.1.4'

loop_
_geom_angle_atom_site_label_1
_geom_angle_atom_site_label_2
_geom_angle_atom_site_label_3
_geom_angle
_geom_angle_site_symmetry_1
_geom_angle_site_symmetry_3
_geom_angle_publ_flag
N1 Co1 N7 89.52(13) . . ?
N1 Co1 N13 173.88(14) . . ?
N7 Co1 N13 89.04(13) . . ?
N1 Co1 N19 89.03(13) . . ?
N7 Co1 N19 172.94(14) . . ?
N13 Co1 N19 91.68(13) . . ?
N1 Co1 O1 92.41(12) . . ?
N7 Co1 O1 98.02(12) . . ?
N13 Co1 O1 93.69(12) . . ?
N19 Co1 O1 88.95(12) . . ?
N1 Co1 Co2 86.37(10) . . ?
N7 Co1 Co2 87.01(10) . . ?
N13 Co1 Co2 87.61(10) . . ?
N19 Co1 Co2 86.00(10) . . ?
O1 Co1 Co2 174.82(8) . . ?
N20 Co2 N2 90.33(14) . . ?
N20 Co2 N14 89.73(14) . . ?
N2 Co2 N14 179.14(14) . . ?
N20 Co2 N8 179.24(15) . . ?
N2 Co2 N8 89.72(14) . . ?
N14 Co2 N8 90.20(14) . . ?
N20 Co2 Co3 90.51(10) . . ?
N2 Co2 Co3 90.28(10) . . ?
N14 Co2 Co3 88.87(10) . . ?
N8 Co2 Co3 88.73(10) . . ?
N20 Co2 Co1 90.63(10) . . ?
N2 Co2 Co1 90.92(10) . . ?
N14 Co2 Co1 89.94(10) . . ?
N8 Co2 Co1 90.13(10) . . ?
Co3 Co2 Co1 178.34(3) . . ?
N15 Co3 N9 90.22(13) . . ?
N15 Co3 N21 90.57(13) . . ?
N9 Co3 N21 179.22(13) . . ?
N15 Co3 N3 179.19(14) . . ?
N9 Co3 N3 88.99(13) . . ?
N21 Co3 N3 90.23(13) . . ?
N15 Co3 Co2 90.62(10) . . ?
N9 Co3 Co2 90.71(10) . . ?
N21 Co3 Co2 89.25(10) . . ?
N3 Co3 Co2 89.27(10) . . ?
N15 Co3 Co4 89.61(10) . . ?
N9 Co3 Co4 89.40(10) . . ?
N21 Co3 Co4 90.64(10) . . ?
N3 Co3 Co4 90.50(10) . . ?
Co2 Co3 Co4 179.74(3) . . ?
N16 Co4 N10 90.53(13) . . ?
N16 Co4 N4 179.27(14) . . ?
N10 Co4 N4 88.76(13) . . ?
N16 Co4 N22 90.73(13) . . ?
N10 Co4 N22 178.73(13) . . ?
N4 Co4 N22 89.97(13) . . ?
N16 Co4 Co5 90.49(9) . . ?
N10 Co4 Co5 89.76(10) . . ?
N4 Co4 Co5 89.69(10) . . ?
N22 Co4 Co5 90.29(10) . . ?
N16 Co4 Co3 90.15(9) . . ?
N10 Co4 Co3 90.70(10) . . ?
N4 Co4 Co3 89.68(10) . . ?
N22 Co4 Co3 89.24(10) . . ?
Co5 Co4 Co3 179.21(3) . . ?
N23 Co5 N5 90.38(14) . . ?
N23 Co5 N11 178.86(14) . . ?
N5 Co5 N11 89.11(14) . . ?
N23 Co5 N17 90.03(14) . . ?
N5 Co5 N17 178.88(15) . . ?
N11 Co5 N17 90.46(14) . . ?
N23 Co5 Co4 89.09(10) . . ?
N5 Co5 Co4 89.76(10) . . ?
N11 Co5 Co4 89.89(10) . . ?
N17 Co5 Co4 89.20(10) . . ?
N23 Co5 Co6 90.01(10) . . ?
N5 Co5 Co6 91.38(10) . . ?
N11 Co5 Co6 91.02(10) . . ?
N17 Co5 Co6 89.66(10) . . ?
Co4 Co5 Co6 178.55(3) . . ?
N18 Co6 N24 88.73(14) . . ?
N18 Co6 N12 88.32(14) . . ?
N24 Co6 N12 173.27(14) . . ?
N18 Co6 N6 173.39(14) . . ?
N24 Co6 N6 91.65(14) . . ?
N12 Co6 N6 90.59(14) . . ?
N18 Co6 O4 92.40(12) . . ?
N24 Co6 O4 91.01(12) . . ?
N12 Co6 O4 95.15(12) . . ?
N6 Co6 O4 94.19(12) . . ?
N18 Co6 Co5 87.35(10) . . ?
N24 Co6 Co5 86.83(10) . . ?
N12 Co6 Co5 87.00(10) . . ?
N6 Co6 Co5 86.09(10) . . ?
O4 Co6 Co5 177.83(8) . . ?
C1 N1 C5 119.0(3) . . ?
C1 N1 Co1 119.9(3) . . ?
C5 N1 Co1 121.1(3) . . ?
C6 N2 C5 123.9(3) . . ?
C6 N2 Co2 119.0(3) . . ?
C5 N2 Co2 116.8(2) . . ?
C10 N3 C6 120.0(3) . . ?
C10 N3 Co3 119.6(3) . . ?
C6 N3 Co3 120.3(2) . . ?
C13 N4 C10 119.8(3) . . ?
C13 N4 Co4 119.8(3) . . ?
C10 N4 Co4 119.9(2) . . ?
C13 N5 C14 123.5(3) . . ?
C13 N5 Co5 118.8(3) . . ?
C14 N5 Co5 117.6(3) . . ?
C18 N6 C14 117.9(3) . . ?
C18 N6 Co6 120.9(3) . . ?
C14 N6 Co6 121.2(3) . . ?
C19 N7 C23 118.2(3) . . ?
C19 N7 Co1 121.2(3) . . ?
C23 N7 Co1 120.5(3) . . ?
C24 N8 C23 123.6(3) . . ?
C24 N8 Co2 118.7(3) . . ?
C23 N8 Co2 117.6(3) . . ?
C24 N9 C28 120.1(3) . . ?
C24 N9 Co3 119.0(3) . . ?
C28 N9 Co3 120.5(2) . . ?
C31 N10 C28 120.7(3) . . ?
C31 N10 Co4 120.0(3) . . ?
C28 N10 Co4 119.2(3) . . ?
C31 N11 C32 123.8(3) . . ?
C31 N11 Co5 118.7(3) . . ?
C32 N11 Co5 117.4(3) . . ?
C32 N12 C36 118.5(3) . . ?
C32 N12 Co6 121.5(3) . . ?
C36 N12 Co6 120.0(3) . . ?
C37 N13 C41 118.3(3) . . ?
C37 N13 Co1 121.5(3) . . ?
C41 N13 Co1 120.1(3) . . ?
C42 N14 C41 123.4(3) . . ?
C42 N14 Co2 118.8(3) . . ?
C41 N14 Co2 117.8(3) . . ?
C42 N15 C46 119.6(3) . . ?
C42 N15 Co3 119.3(3) . . ?
C46 N15 Co3 120.8(2) . . ?
C49 N16 C46 119.8(3) . . ?
C49 N16 Co4 119.9(3) . . ?
C46 N16 Co4 120.2(2) . . ?
C49 N17 C50 122.8(3) . . ?
C49 N17 Co5 119.4(3) . . ?
C50 N17 Co5 117.7(3) . . ?
C54 N18 C50 118.5(4) . . ?
C54 N18 Co6 120.2(3) . . ?
C50 N18 Co6 121.1(3) . . ?
C55 N19 C59 118.0(3) . . ?
C55 N19 Co1 121.4(3) . . ?
C59 N19 Co1 120.5(3) . . ?
C60 N20 C59 123.6(3) . . ?
C60 N20 Co2 118.4(3) . . ?
C59 N20 Co2 117.8(3) . . ?
C60 N21 C64 119.8(3) . . ?
C60 N21 Co3 120.4(3) . . ?
C64 N21 Co3 119.6(3) . . ?
C67 N22 C64 119.8(3) . . ?
C67 N22 Co4 119.0(3) . . ?
C64 N22 Co4 120.9(3) . . ?
C67 N23 C68 122.1(3) . . ?
C67 N23 Co5 119.7(3) . . ?
C68 N23 Co5 117.9(3) . . ?
C72 N24 C68 117.8(3) . . ?
C72 N24 Co6 121.2(3) . . ?
C68 N24 Co6 120.7(3) . . ?
N1 C1 C2 122.7(4) . . ?
C1 C2 C3 118.9(4) . . ?
C4 C3 C2 119.3(4) . . ?
C3 C4 C5 119.7(4) . . ?
N1 C5 N2 115.1(3) . . ?
N1 C5 C4 120.3(4) . . ?
N2 C5 C4 124.4(4) . . ?
N2 C6 N3 115.0(3) . . ?
N2 C6 C7 125.1(4) . . ?
N3 C6 C7 119.8(4) . . ?
C8 C7 C6 119.9(4) . . ?
C7 C8 C9 121.2(4) . . ?
C10 C9 C11 117.6(4) . . ?
C10 C9 C8 117.1(4) . . ?
C11 C9 C8 125.2(4) . . ?
N3 C10 N4 116.7(3) . . ?
N3 C10 C9 121.8(3) . . ?
N4 C10 C9 121.5(3) . . ?
C12 C11 C9 120.6(4) . . ?
C11 C12 C13 120.0(4) . . ?
N5 C13 N4 114.8(3) . . ?
N5 C13 C12 124.7(4) . . ?
N4 C13 C12 120.3(4) . . ?
N6 C14 N5 115.1(3) . . ?
N6 C14 C15 120.7(4) . . ?
N5 C14 C15 123.9(4) . . ?
C16 C15 C14 120.0(4) . . ?
C15 C16 C17 119.0(4) . . ?
C18 C17 C16 118.8(4) . . ?
N6 C18 C17 123.6(4) . . ?
N7 C19 C20 123.7(4) . . ?
C19 C20 C21 118.1(4) . . ?
C22 C21 C20 119.7(4) . . ?
C21 C22 C23 119.4(4) . . ?
N7 C23 N8 115.2(3) . . ?
N7 C23 C22 120.7(4) . . ?
N8 C23 C22 124.0(4) . . ?
N9 C24 N8 115.3(3) . . ?
N9 C24 C25 119.8(4) . . ?
N8 C24 C25 124.8(4) . . ?
C26 C25 C24 120.1(4) . . ?
C25 C26 C27 120.4(4) . . ?
C28 C27 C29 117.6(4) . . ?
C28 C27 C26 117.5(4) . . ?
C29 C27 C26 124.9(4) . . ?
N9 C28 N10 116.5(3) . . ?
N9 C28 C27 122.0(3) . . ?
N10 C28 C27 121.5(4) . . ?
C30 C29 C27 120.7(4) . . ?
C29 C30 C31 119.5(4) . . ?
N10 C31 N11 115.9(3) . . ?
N10 C31 C30 119.9(4) . . ?
N11 C31 C30 124.1(4) . . ?
N12 C32 N11 115.4(3) . . ?
N12 C32 C33 120.8(4) . . ?
N11 C32 C33 123.5(4) . . ?
C34 C33 C32 119.1(4) . . ?
C33 C34 C35 119.5(4) . . ?
C36 C35 C34 118.7(4) . . ?
N12 C36 C35 122.9(4) . . ?
N13 C37 C38 123.5(4) . . ?
C37 C38 C39 118.5(4) . . ?
C38 C39 C40 119.4(4) . . ?
C39 C40 C41 119.4(4) . . ?
N13 C41 N14 115.4(3) . . ?
N13 C41 C40 120.8(4) . . ?
N14 C41 C40 123.6(4) . . ?
N15 C42 N14 115.2(3) . . ?
N15 C42 C43 120.4(4) . . ?
N14 C42 C43 124.3(3) . . ?
C44 C43 C42 119.7(4) . . ?
C43 C44 C45 120.5(4) . . ?
C44 C45 C46 117.6(4) . . ?
C44 C45 C47 125.3(4) . . ?
C46 C45 C47 117.1(4) . . ?
N15 C46 N16 115.7(3) . . ?
N15 C46 C45 122.1(3) . . ?
N16 C46 C45 122.1(4) . . ?
C48 C47 C45 121.0(4) . . ?
C47 C48 C49 120.0(4) . . ?
N16 C49 N17 115.0(3) . . ?
N16 C49 C48 119.9(4) . . ?
N17 C49 C48 125.0(4) . . ?
N18 C50 N17 114.9(3) . . ?
N18 C50 C51 120.1(4) . . ?
N17 C50 C51 124.7(4) . . ?
C52 C51 C50 120.1(4) . . ?
C51 C52 C53 119.5(4) . . ?
C54 C53 C52 118.7(4) . . ?
N18 C54 C53 123.0(4) . . ?
N19 C55 C56 123.4(4) . . ?
C55 C56 C57 118.3(4) . . ?
C58 C57 C56 119.6(4) . . ?
C57 C58 C59 120.2(4) . . ?
N19 C59 N20 114.3(3) . . ?
N19 C59 C58 120.4(4) . . ?
N20 C59 C58 125.0(4) . . ?
N21 C60 N20 115.3(3) . . ?
N21 C60 C61 120.3(4) . . ?
N20 C60 C61 124.3(4) . . ?
C62 C61 C60 119.7(4) . . ?
C61 C62 C63 121.1(4) . . ?
C65 C63 C64 117.9(4) . . ?
C65 C63 C62 125.2(4) . . ?
C64 C63 C62 116.9(4) . . ?
N22 C64 N21 116.2(3) . . ?
N22 C64 C63 121.7(4) . . ?
N21 C64 C63 122.2(4) . . ?
C66 C65 C63 120.4(4) . . ?
C65 C66 C67 119.6(4) . . ?
N22 C67 N23 115.2(3) . . ?
N22 C67 C66 120.5(4) . . ?
N23 C67 C66 124.1(4) . . ?
N24 C68 C69 121.4(4) . . ?
N24 C68 N23 114.5(3) . . ?
C69 C68 N23 123.8(4) . . ?
C70 C69 C68 119.7(4) . . ?
C69 C70 C71 119.4(4) . . ?
C72 C71 C70 118.4(4) . . ?
N24 C72 C71 123.4(4) . . ?
F3 C73 F2 108.8(4) . . ?
F3 C73 F1 107.7(4) . . ?
F2 C73 F1 107.4(4) . . ?
F3 C73 S1 110.4(4) . . ?
F2 C73 S1 110.8(3) . . ?
F1 C73 S1 111.7(3) . . ?
F6 C74 F5 108.4(4) . . ?
F6 C74 F4 108.2(5) . . ?
F5 C74 F4 107.0(4) . . ?
F6 C74 S2 111.8(4) . . ?
F5 C74 S2 111.2(4) . . ?
F4 C74 S2 110.1(4) . . ?
F7 C75 F9 104.1(4) . . ?
F7 C75 F8 106.6(4) . . ?
F9 C75 F8 107.2(4) . . ?
F7 C75 S3 112.8(4) . . ?
F9 C75 S3 112.8(4) . . ?
F8 C75 S3 112.7(3) . . ?
F12 C76 F11 104.5(8) . . ?
F12 C76 F10 104.4(8) . . ?
F11 C76 F10 104.0(7) . . ?
F12 C76 S4 120.1(6) . . ?
F11 C76 S4 113.1(6) . . ?
F10 C76 S4 109.3(6) . . ?
O2 S1 O3 116.36(18) . . ?
O2 S1 O1 114.10(18) . . ?
O3 S1 O1 113.63(18) . . ?
O2 S1 C73 104.8(2) . . ?
O3 S1 C73 103.3(2) . . ?
O1 S1 C73 102.4(2) . . ?
O6 S2 O5 116.5(2) . . ?
O6 S2 O4 113.8(2) . . ?
O5 S2 O4 113.7(2) . . ?
O6 S2 C74 104.4(2) . . ?
O5 S2 C74 103.9(2) . . ?
O4 S2 C74 102.3(2) . . ?
O7 S3 O8 115.8(4) . . ?
O7 S3 O9 115.0(4) . . ?
O8 S3 O9 114.1(4) . . ?
O7 S3 C75 104.1(3) . . ?
O8 S3 C75 102.5(2) . . ?
O9 S3 C75 102.9(2) . . ?
O10 S4 O11 115.7(3) . . ?
O10 S4 O12 113.8(4) . . ?
O11 S4 O12 114.1(3) . . ?
O10 S4 C76 105.9(3) . . ?
O11 S4 C76 102.9(4) . . ?
O12 S4 C76 102.4(5) . . ?
S1 O1 Co1 154.85(18) . . ?
S2 O4 Co6 163.9(2) . . ?
Cl1 C77 Cl2 111.0(3) . . ?
Cl4 C78 Cl3 117.3(6) . . ?
Cl5 C79 Cl6 112.8(4) . . ?
Cl8 C80 Cl7 111.9(3) . . ?
Cl10 C81 Cl9 106.2(7) . . ?
Cl12 C82 Cl11 111.0(7) . . ?

loop_
_geom_bond_atom_site_label_1
_geom_bond_atom_site_label_2
_geom_bond_distance
_geom_bond_site_symmetry_2
_geom_bond_publ_flag
Co1 N1 1.961(3) . ?
Co1 N7 1.962(3) . ?
Co1 N13 1.965(3) . ?
Co1 N19 1.990(3) . ?
Co1 O1 2.196(3) . ?
Co1 Co2 2.2742(7) . ?
Co2 N20 1.904(3) . ?
Co2 N2 1.908(3) . ?
Co2 N14 1.915(3) . ?
Co2 N8 1.920(3) . ?
Co2 Co3 2.2417(7) . ?
Co3 N15 1.927(3) . ?
Co3 N9 1.933(3) . ?
Co3 N21 1.937(3) . ?
Co3 N3 1.938(3) . ?
Co3 Co4 2.2665(7) . ?
Co4 N16 1.930(3) . ?
Co4 N10 1.935(3) . ?
Co4 N4 1.936(3) . ?
Co4 N22 1.938(3) . ?
Co4 Co5 2.2442(7) . ?
Co5 N23 1.894(3) . ?
Co5 N5 1.904(3) . ?
Co5 N11 1.915(3) . ?
Co5 N17 1.925(3) . ?
Co5 Co6 2.2912(7) . ?
Co6 N18 1.958(3) . ?
Co6 N24 1.970(3) . ?
Co6 N12 1.973(3) . ?
Co6 N6 1.982(3) . ?
Co6 O4 2.249(3) . ?
N1 C1 1.353(5) . ?
N1 C5 1.361(5) . ?
N2 C6 1.355(5) . ?
N2 C5 1.382(5) . ?
N3 C10 1.362(5) . ?
N3 C6 1.365(5) . ?
N4 C13 1.363(5) . ?
N4 C10 1.369(5) . ?
N5 C13 1.358(5) . ?
N5 C14 1.374(5) . ?
N6 C18 1.358(5) . ?
N6 C14 1.371(5) . ?
N7 C19 1.350(5) . ?
N7 C23 1.360(5) . ?
N8 C24 1.361(5) . ?
N8 C23 1.377(5) . ?
N9 C24 1.358(5) . ?
N9 C28 1.362(5) . ?
N10 C31 1.350(5) . ?
N10 C28 1.370(5) . ?
N11 C31 1.361(5) . ?
N11 C32 1.388(5) . ?
N12 C32 1.355(5) . ?
N12 C36 1.356(5) . ?
N13 C37 1.347(5) . ?
N13 C41 1.359(5) . ?
N14 C42 1.367(5) . ?
N14 C41 1.377(5) . ?
N15 C42 1.355(5) . ?
N15 C46 1.360(5) . ?
N16 C49 1.363(5) . ?
N16 C46 1.366(5) . ?
N17 C49 1.363(5) . ?
N17 C50 1.375(5) . ?
N18 C54 1.353(5) . ?
N18 C50 1.361(5) . ?
N19 C55 1.352(5) . ?
N19 C59 1.366(5) . ?
N20 C60 1.368(5) . ?
N20 C59 1.378(5) . ?
N21 C60 1.354(5) . ?
N21 C64 1.363(5) . ?
N22 C67 1.353(5) . ?
N22 C64 1.361(5) . ?
N23 C67 1.365(5) . ?
N23 C68 1.390(5) . ?
N24 C72 1.356(5) . ?
N24 C68 1.360(5) . ?
C1 C2 1.363(6) . ?
C2 C3 1.390(6) . ?
C3 C4 1.375(6) . ?
C4 C5 1.399(6) . ?
C6 C7 1.424(5) . ?
C7 C8 1.341(6) . ?
C8 C9 1.415(6) . ?
C9 C10 1.407(5) . ?
C9 C11 1.408(6) . ?
C11 C12 1.363(6) . ?
C12 C13 1.406(5) . ?
C14 C15 1.395(6) . ?
C15 C16 1.377(6) . ?
C16 C17 1.395(6) . ?
C17 C18 1.359(6) . ?
C19 C20 1.363(6) . ?
C20 C21 1.393(6) . ?
C21 C22 1.374(6) . ?
C22 C23 1.402(6) . ?
C24 C25 1.424(5) . ?
C25 C26 1.359(6) . ?
C26 C27 1.411(6) . ?
C27 C28 1.406(5) . ?
C27 C29 1.410(6) . ?
C29 C30 1.371(6) . ?
C30 C31 1.426(5) . ?
C32 C33 1.405(6) . ?
C33 C34 1.381(6) . ?
C34 C35 1.386(7) . ?
C35 C36 1.369(6) . ?
C37 C38 1.379(6) . ?
C38 C39 1.382(6) . ?
C39 C40 1.385(6) . ?
C40 C41 1.406(6) . ?
C42 C43 1.424(5) . ?
C43 C44 1.361(6) . ?
C44 C45 1.404(6) . ?
C45 C46 1.408(5) . ?
C45 C47 1.410(6) . ?
C47 C48 1.353(6) . ?
C48 C49 1.422(6) . ?
C50 C51 1.408(6) . ?
C51 C52 1.364(6) . ?
C52 C53 1.381(6) . ?
C53 C54 1.375(6) . ?
C55 C56 1.373(6) . ?
C56 C57 1.384(6) . ?
C57 C58 1.362(6) . ?
C58 C59 1.399(6) . ?
C60 C61 1.424(6) . ?
C61 C62 1.347(6) . ?
C62 C63 1.418(6) . ?
C63 C65 1.399(6) . ?
C63 C64 1.405(5) . ?
C65 C66 1.365(6) . ?
C66 C67 1.415(6) . ?
C68 C69 1.389(6) . ?
C69 C70 1.368(6) . ?
C70 C71 1.394(6) . ?
C71 C72 1.365(6) . ?
C73 F3 1.320(6) . ?
C73 F2 1.322(6) . ?
C73 F1 1.322(6) . ?
C73 S1 1.826(5) . ?
C74 F6 1.303(6) . ?
C74 F5 1.322(6) . ?
C74 F4 1.340(6) . ?
C74 S2 1.830(6) . ?
C75 F7 1.312(6) . ?
C75 F9 1.320(6) . ?
C75 F8 1.324(6) . ?
C75 S3 1.820(5) . ?
C76 F12 1.247(8) . ?
C76 F11 1.329(9) . ?
C76 F10 1.363(11) . ?
C76 S4 1.750(8) . ?
S1 O2 1.431(3) . ?
S1 O3 1.437(3) . ?
S1 O1 1.452(3) . ?
S2 O6 1.427(4) . ?
S2 O5 1.437(4) . ?
S2 O4 1.457(3) . ?
S3 O7 1.392(4) . ?
S3 O8 1.398(4) . ?
S3 O9 1.404(4) . ?
S4 O10 1.405(5) . ?
S4 O11 1.427(4) . ?
S4 O12 1.435(6) . ?
C77 Cl1 1.749(6) . ?
C77 Cl2 1.757(6) . ?
C78 Cl4 1.665(10) . ?
C78 Cl3 1.680(9) . ?
C79 Cl5 1.740(7) . ?
C79 Cl6 1.746(6) . ?
C80 Cl8 1.707(8) . ?
C80 Cl7 1.775(7) . ?
C81 Cl10 1.714(13) . ?
C81 Cl9 1.721(15) . ?
C82 Cl12 1.694(8) . ?
C82 Cl11 1.765(11) . ?
